data_4324978
loop_
_publ_author_name
'Matthew R. MacDonald'
'Joseph W. Ziller'
'William J. Evans'

_publ_contact_author
; 
Professor William J. Evans
Department of Chemistry
1102 Natural Sciences II
University of California, Irvine
Irvine, CA 92697-2025
;
_publ_contact_author_email wevans@uci.edu
_publ_contact_author_fax '1  949 824 2210'
_publ_contact_author_phone '1  949 824 5174'
_publ_section_title
;
 Coordination and Reductive Chemistry of Tetraphenylborate Complexes of
 Trivalent Rare Earth Metallocene Cations, [(C5Me5)2Ln][(\m-Ph)2BPh2]
;
_journal_name_full 'Inorganic Chemistry'
_journal_page_first 4092
_journal_page_last 4106
_journal_paper_doi 10.1021/ic2000409
_journal_volume 50
_journal_year 2011
_chemical_formula_sum 'C78 H117 N18 Sm3'
_chemical_formula_weight 1757.95
_chemical_name_systematic
; 
 ? 
;
_space_group_IT_number 147
_symmetry_cell_setting trigonal
_symmetry_space_group_name_Hall '-P 3'
_symmetry_space_group_name_H-M 'P -3'
_atom_sites_solution_hydrogens geom
_atom_sites_solution_primary direct
_atom_sites_solution_secondary difmap
_audit_creation_method SHELXTL
_cell_angle_alpha 90.00
_cell_angle_beta 90.00
_cell_angle_gamma 120.00
_cell_formula_units_Z 6
_cell_length_a 27.1898(15)
_cell_length_b 27.1898(15)
_cell_length_c 19.8371(11)
_cell_measurement_reflns_used 9573
_cell_measurement_temperature 148(2)
_cell_measurement_theta_max 28.13
_cell_measurement_theta_min 2.51
_cell_volume 12700.5(12)
_computing_cell_refinement 'Bruker SAINT'
_computing_data_collection 'Bruker APEX2'
_computing_data_reduction 'Bruker SAINT'
_computing_molecular_graphics 'Bruker SHELXTL'
_computing_publication_material 'Bruker SHELXTL'
_computing_structure_refinement 'SHELXL-97 (Sheldrick, 2008)'
_computing_structure_solution 'SHELXS-97 (Sheldrick, 2008)'
_diffrn_ambient_temperature 148(2)
_diffrn_measured_fraction_theta_full 1.000
_diffrn_measured_fraction_theta_max 0.960
_diffrn_measurement_device_type 'Bruker APEX-II CCD'
_diffrn_measurement_method '\f and \w scans'
_diffrn_radiation_monochromator graphite
_diffrn_radiation_source 'fine-focus sealed tube'
_diffrn_radiation_type MoK\a
_diffrn_radiation_wavelength 0.71073
_diffrn_reflns_av_R_equivalents 0.0328
_diffrn_reflns_av_sigmaI/netI 0.0191
_diffrn_reflns_limit_h_max 35
_diffrn_reflns_limit_h_min -35
_diffrn_reflns_limit_k_max 36
_diffrn_reflns_limit_k_min -35
_diffrn_reflns_limit_l_max 26
_diffrn_reflns_limit_l_min -26
_diffrn_reflns_number 147004
_diffrn_reflns_theta_full 25.50
_diffrn_reflns_theta_max 28.30
_diffrn_reflns_theta_min 0.86
_exptl_absorpt_coefficient_mu 2.103
_exptl_absorpt_correction_T_max 0.6214
_exptl_absorpt_correction_T_min 0.5264
_exptl_absorpt_correction_type multi-scan
_exptl_absorpt_process_details 'Bruker SADABS'
_exptl_crystal_colour yellow
_exptl_crystal_density_diffrn 1.379
_exptl_crystal_density_meas ?
_exptl_crystal_description irregular
_exptl_crystal_F_000 5382
_exptl_crystal_size_max 0.35
_exptl_crystal_size_mid 0.26
_exptl_crystal_size_min 0.25
_refine_diff_density_max 1.165
_refine_diff_density_min -0.456
_refine_diff_density_rms 0.078
_refine_ls_extinction_method none
_refine_ls_goodness_of_fit_ref 1.055
_refine_ls_hydrogen_treatment constr
_refine_ls_matrix_type full
_refine_ls_number_parameters 931
_refine_ls_number_reflns 20210
_refine_ls_number_restraints 0
_refine_ls_restrained_S_all 1.055
_refine_ls_R_factor_all 0.0365
_refine_ls_R_factor_gt 0.0252
_refine_ls_shift/su_max 0.006
_refine_ls_shift/su_mean 0.000
_refine_ls_structure_factor_coef Fsqd
_refine_ls_weighting_details 'calc w=1/[\s^2^(Fo^2^)+(0.0249P)^2^+12.5929P] where P=(Fo^2^+2Fc^2^)/3'
_refine_ls_weighting_scheme calc
_refine_ls_wR_factor_gt 0.0567
_refine_ls_wR_factor_ref 0.0623
_reflns_number_gt 16679
_reflns_number_total 20210
_reflns_threshold_expression >2sigma(I)
_cod_data_source_file ic2000409_si_002_02.cif
_cod_data_source_block mrm4
_cod_depositor_comments
;
The following automatic conversions were performed:

'_exptl_crystal_density_meas' value 'none' was changed to '?' - the
value is perceived as not measured.

Automatic conversion script
Id: cif_fix_values 3008 2015-01-20 13:52:24Z robertas 
;
_cod_database_code 4324978

loop_
_symmetry_equiv_pos_as_xyz
'x, y, z'
'-y, x-y, z'
'-x+y, -x, z'
'-x, -y, -z'
'y, -x+y, -z'
'x-y, x, -z'

loop_
_atom_site_label
_atom_site_type_symbol
_atom_site_fract_x
_atom_site_fract_y
_atom_site_fract_z
_atom_site_U_iso_or_equiv
_atom_site_adp_type
_atom_site_occupancy
_atom_site_symmetry_multiplicity
_atom_site_calc_flag
_atom_site_refinement_flags
Sm1 Sm 0.950742(5) 0.114646(4) 0.747846(6) 0.01999(3) Uani 1 1 d .
N1 N 1.04696(8) 0.12644(8) 0.75336(11) 0.0283(4) Uani 1 1 d .
N2 N 1.06484(8) 0.09544(8) 0.75163(10) 0.0228(4) Uani 1 1 d .
N3 N 0.93555(9) 0.01848(8) 0.74999(12) 0.0342(5) Uani 1 1 d .
N4 N 0.84284(9) 0.04308(9) 0.74173(11) 0.0312(5) Uani 1 1 d .
C1 C 0.92088(10) 0.10290(10) 0.61455(12) 0.0252(5) Uani 1 1 d .
C2 C 0.97935(10) 0.12084(10) 0.61409(13) 0.0259(5) Uani 1 1 d .
C3 C 1.00922(10) 0.17781(10) 0.63655(13) 0.0286(5) Uani 1 1 d .
C4 C 0.96897(11) 0.19473(10) 0.65115(13) 0.0279(5) Uani 1 1 d .
C5 C 0.91423(10) 0.14852(10) 0.63803(13) 0.0266(5) Uani 1 1 d .
C6 C 0.87455(11) 0.04708(11) 0.58771(14) 0.0343(6) Uani 1 1 d .
H6A H 0.8791 0.0455 0.5389 0.051 Uiso 1 1 calc R
H6B H 0.8375 0.0435 0.5972 0.051 Uiso 1 1 calc R
H6C H 0.8768 0.0159 0.6095 0.051 Uiso 1 1 calc R
C7 C 1.00451(11) 0.08512(11) 0.59117(14) 0.0336(6) Uani 1 1 d .
H7A H 0.9867 0.0662 0.5487 0.050 Uiso 1 1 calc R
H7B H 0.9976 0.0565 0.6255 0.050 Uiso 1 1 calc R
H7C H 1.0455 0.1095 0.5844 0.050 Uiso 1 1 calc R
C8 C 1.07280(11) 0.21582(12) 0.63757(16) 0.0420(7) Uani 1 1 d .
H8A H 1.0849 0.2398 0.5972 0.063 Uiso 1 1 calc R
H8B H 1.0910 0.1925 0.6384 0.063 Uiso 1 1 calc R
H8C H 1.0839 0.2399 0.6778 0.063 Uiso 1 1 calc R
C9 C 0.98405(14) 0.25515(11) 0.66395(15) 0.0429(7) Uani 1 1 d .
H9A H 0.9951 0.2763 0.6214 0.064 Uiso 1 1 calc R
H9B H 1.0158 0.2727 0.6959 0.064 Uiso 1 1 calc R
H9C H 0.9511 0.2558 0.6829 0.064 Uiso 1 1 calc R
C10 C 0.85946(11) 0.14962(12) 0.64103(15) 0.0357(6) Uani 1 1 d .
H10A H 0.8521 0.1611 0.5971 0.054 Uiso 1 1 calc R
H10B H 0.8624 0.1768 0.6755 0.054 Uiso 1 1 calc R
H10C H 0.8282 0.1117 0.6524 0.054 Uiso 1 1 calc R
C11 C 0.91410(10) 0.09808(10) 0.87870(13) 0.0280(5) Uani 1 1 d .
C12 C 0.90024(10) 0.13842(10) 0.85345(13) 0.0269(5) Uani 1 1 d .
C13 C 0.95144(10) 0.18958(10) 0.84150(13) 0.0271(5) Uani 1 1 d .
C14 C 0.99719(10) 0.18077(10) 0.85859(13) 0.0285(5) Uani 1 1 d .
C15 C 0.97391(11) 0.12422(11) 0.88178(13) 0.0294(5) Uani 1 1 d .
C16 C 0.87288(12) 0.03894(11) 0.90330(16) 0.0409(7) Uani 1 1 d .
H16A H 0.8696 0.0393 0.9525 0.061 Uiso 1 1 calc R
H16B H 0.8867 0.0131 0.8906 0.061 Uiso 1 1 calc R
H16C H 0.8356 0.0259 0.8828 0.061 Uiso 1 1 calc R
C17 C 0.84193(11) 0.13163(12) 0.84944(15) 0.0359(6) Uani 1 1 d .
H17A H 0.8376 0.1541 0.8851 0.054 Uiso 1 1 calc R
H17B H 0.8133 0.0915 0.8552 0.054 Uiso 1 1 calc R
H17C H 0.8369 0.1448 0.8054 0.054 Uiso 1 1 calc R
C18 C 0.95494(12) 0.24555(11) 0.82728(15) 0.0375(6) Uani 1 1 d .
H18A H 0.9512 0.2620 0.8696 0.056 Uiso 1 1 calc R
H18B H 0.9243 0.2397 0.7965 0.056 Uiso 1 1 calc R
H18C H 0.9917 0.2715 0.8065 0.056 Uiso 1 1 calc R
C19 C 1.05935(11) 0.22560(12) 0.85763(16) 0.0422(7) Uani 1 1 d .
H19A H 1.0694 0.2466 0.9003 0.063 Uiso 1 1 calc R
H19B H 1.0666 0.2519 0.8202 0.063 Uiso 1 1 calc R
H19C H 1.0824 0.2074 0.8518 0.063 Uiso 1 1 calc R
C20 C 1.00617(13) 0.09645(13) 0.90846(15) 0.0422(7) Uani 1 1 d .
H20A H 0.9964 0.0863 0.9559 0.063 Uiso 1 1 calc R
H20B H 1.0471 0.1229 0.9045 0.063 Uiso 1 1 calc R
H20C H 0.9960 0.0621 0.8823 0.063 Uiso 1 1 calc R
C21 C 0.79770(11) 0.00700(11) 0.73571(14) 0.0341(6) Uani 1 1 d .
C22 C 0.73943(12) -0.03943(14) 0.72627(18) 0.0579(10) Uani 1 1 d .
H22A H 0.7156 -0.0240 0.7108 0.087 Uiso 1 1 calc R
H22B H 0.7247 -0.0594 0.7691 0.087 Uiso 1 1 calc R
H22C H 0.7390 -0.0660 0.6926 0.087 Uiso 1 1 calc R
Sm2 Sm 0.710440(4) 0.214718(4) 0.172312(6) 0.01819(3) Uani 1 1 d .
N5 N 0.61663(8) 0.20804(8) 0.18287(10) 0.0240(4) Uani 1 1 d .
N6 N 0.60014(7) 0.23980(8) 0.17343(9) 0.0204(4) Uani 1 1 d .
N7 N 0.72856(9) 0.31204(8) 0.16359(11) 0.0292(5) Uani 1 1 d .
N8 N 0.81726(9) 0.28178(9) 0.15414(11) 0.0299(5) Uani 1 1 d .
C23 C 0.69979(9) 0.22374(9) 0.30823(12) 0.0221(4) Uani 1 1 d .
C24 C 0.75813(10) 0.24338(10) 0.29805(12) 0.0249(5) Uani 1 1 d .
C25 C 0.76415(10) 0.19642(11) 0.27791(13) 0.0286(5) Uani 1 1 d .
C26 C 0.70916(11) 0.14787(10) 0.27674(12) 0.0283(5) Uani 1 1 d .
C27 C 0.66946(10) 0.16452(10) 0.29490(12) 0.0243(5) Uani 1 1 d .
C28 C 0.67525(11) 0.25969(10) 0.33112(13) 0.0286(5) Uani 1 1 d .
H28A H 0.6920 0.2772 0.3746 0.043 Uiso 1 1 calc R
H28B H 0.6340 0.2359 0.3360 0.043 Uiso 1 1 calc R
H28C H 0.6838 0.2895 0.2977 0.043 Uiso 1 1 calc R
C29 C 0.80468(10) 0.30324(11) 0.31099(14) 0.0345(6) Uani 1 1 d .
H29A H 0.8032 0.3132 0.3581 0.052 Uiso 1 1 calc R
H29B H 0.7997 0.3292 0.2814 0.052 Uiso 1 1 calc R
H29C H 0.8416 0.3063 0.3019 0.052 Uiso 1 1 calc R
C30 C 0.81875(12) 0.19599(14) 0.26636(16) 0.0443(7) Uani 1 1 d .
H30A H 0.8220 0.1711 0.2996 0.066 Uiso 1 1 calc R
H30B H 0.8510 0.2346 0.2712 0.066 Uiso 1 1 calc R
H30C H 0.8187 0.1820 0.2208 0.066 Uiso 1 1 calc R
C31 C 0.69615(15) 0.08736(12) 0.27184(16) 0.0483(8) Uani 1 1 d .
H31A H 0.6913 0.0713 0.3172 0.073 Uiso 1 1 calc R
H31B H 0.7275 0.0862 0.2491 0.073 Uiso 1 1 calc R
H31C H 0.6611 0.0651 0.2460 0.073 Uiso 1 1 calc R
C32 C 0.60678(11) 0.12477(10) 0.30497(14) 0.0339(6) Uani 1 1 d .
H32A H 0.6004 0.1058 0.3488 0.051 Uiso 1 1 calc R
H32B H 0.5923 0.0962 0.2690 0.051 Uiso 1 1 calc R
H32C H 0.5868 0.1464 0.3037 0.051 Uiso 1 1 calc R
C33 C 0.66404(11) 0.18592(11) 0.04743(12) 0.0277(5) Uani 1 1 d .
C34 C 0.64627(10) 0.13344(10) 0.08027(12) 0.0274(5) Uani 1 1 d .
C35 C 0.69445(10) 0.12713(10) 0.08791(13) 0.0268(5) Uani 1 1 d .
C36 C 0.74205(10) 0.17575(10) 0.06148(13) 0.0270(5) Uani 1 1 d .
C37 C 0.72339(11) 0.21211(10) 0.03591(12) 0.0276(5) Uani 1 1 d .
C38 C 0.62674(13) 0.20932(14) 0.02517(14) 0.0420(7) Uani 1 1 d .
H38A H 0.6205 0.2041 -0.0236 0.063 Uiso 1 1 calc R
H38B H 0.6453 0.2499 0.0360 0.063 Uiso 1 1 calc R
H38C H 0.5902 0.1891 0.0486 0.063 Uiso 1 1 calc R
C39 C 0.58661(11) 0.08999(11) 0.10017(15) 0.0385(6) Uani 1 1 d .
H39A H 0.5674 0.0649 0.0618 0.058 Uiso 1 1 calc R
H39B H 0.5659 0.1093 0.1136 0.058 Uiso 1 1 calc R
H39C H 0.5877 0.0674 0.1380 0.058 Uiso 1 1 calc R
C40 C 0.69458(13) 0.07333(11) 0.10684(15) 0.0408(7) Uani 1 1 d .
H40A H 0.6907 0.0513 0.0660 0.061 Uiso 1 1 calc R
H40B H 0.6628 0.0507 0.1373 0.061 Uiso 1 1 calc R
H40C H 0.7304 0.0831 0.1294 0.061 Uiso 1 1 calc R
C41 C 0.80023(11) 0.18283(12) 0.05292(15) 0.0377(6) Uani 1 1 d .
H41A H 0.7987 0.1558 0.0191 0.057 Uiso 1 1 calc R
H41B H 0.8131 0.1756 0.0960 0.057 Uiso 1 1 calc R
H41C H 0.8268 0.2217 0.0381 0.057 Uiso 1 1 calc R
C42 C 0.75859(13) 0.26722(11) -0.00139(14) 0.0408(7) Uani 1 1 d .
H42A H 0.7582 0.2595 -0.0497 0.061 Uiso 1 1 calc R
H42B H 0.7978 0.2858 0.0153 0.061 Uiso 1 1 calc R
H42C H 0.7427 0.2922 0.0060 0.061 Uiso 1 1 calc R
C43 C 0.86394(10) 0.31500(10) 0.15196(13) 0.0287(5) Uani 1 1 d .
C44 C 0.92428(11) 0.35703(12) 0.14968(16) 0.0426(7) Uani 1 1 d .
H44A H 0.9394 0.3659 0.1957 0.064 Uiso 1 1 calc R
H44B H 0.9295 0.3917 0.1279 0.064 Uiso 1 1 calc R
H44C H 0.9445 0.3418 0.1240 0.064 Uiso 1 1 calc R
Sm3 Sm 1.168891(5) 0.613179(5) 0.325870(6) 0.01991(3) Uani 1 1 d .
N9 N 1.25155(8) 0.71104(8) 0.32371(11) 0.0284(4) Uani 1 1 d .
N10 N 1.30039(8) 0.72888(8) 0.32871(10) 0.0230(4) Uani 1 1 d .
N11 N 1.25315(9) 0.60245(9) 0.33405(12) 0.0321(5) Uani 1 1 d .
N12 N 1.13975(9) 0.50723(9) 0.33320(11) 0.0304(5) Uani 1 1 d .
C45 C 1.19023(9) 0.63242(9) 0.19125(12) 0.0220(4) Uani 1 1 d .
C46 C 1.15973(9) 0.66046(9) 0.20761(11) 0.0225(5) Uani 1 1 d .
C47 C 1.10337(9) 0.61861(10) 0.22368(12) 0.0234(5) Uani 1 1 d .
C48 C 1.09874(9) 0.56436(10) 0.21801(12) 0.0238(5) Uani 1 1 d .
C49 C 1.15247(10) 0.57305(10) 0.19741(12) 0.0233(5) Uani 1 1 d .
C50 C 1.25114(10) 0.65962(10) 0.16921(13) 0.0279(5) Uani 1 1 d .
H50A H 1.2534 0.6431 0.1262 0.042 Uiso 1 1 calc R
H50B H 1.2732 0.6530 0.2034 0.042 Uiso 1 1 calc R
H50C H 1.2666 0.7006 0.1636 0.042 Uiso 1 1 calc R
C51 C 1.18081(11) 0.72326(10) 0.20157(13) 0.0295(5) Uani 1 1 d .
H51A H 1.1690 0.7310 0.1580 0.044 Uiso 1 1 calc R
H51B H 1.2223 0.7444 0.2046 0.044 Uiso 1 1 calc R
H51C H 1.1647 0.7351 0.2381 0.044 Uiso 1 1 calc R
C52 C 1.05501(10) 0.63002(11) 0.23010(14) 0.0321(6) Uani 1 1 d .
H52A H 1.0472 0.6410 0.1861 0.048 Uiso 1 1 calc R
H52B H 1.0651 0.6609 0.2624 0.048 Uiso 1 1 calc R
H52C H 1.0211 0.5956 0.2460 0.048 Uiso 1 1 calc R
C53 C 1.04458(10) 0.50824(10) 0.22517(14) 0.0316(5) Uani 1 1 d .
H53A H 1.0218 0.5004 0.1841 0.047 Uiso 1 1 calc R
H53B H 1.0230 0.5098 0.2639 0.047 Uiso 1 1 calc R
H53C H 1.0537 0.4780 0.2322 0.047 Uiso 1 1 calc R
C54 C 1.16722(11) 0.52835(10) 0.17895(13) 0.0294(5) Uani 1 1 d .
H54A H 1.1739 0.5295 0.1303 0.044 Uiso 1 1 calc R
H54B H 1.1358 0.4908 0.1914 0.044 Uiso 1 1 calc R
H54C H 1.2016 0.5356 0.2031 0.044 Uiso 1 1 calc R
C55 C 1.17656(11) 0.65342(13) 0.45332(13) 0.0366(6) Uani 1 1 d .
C56 C 1.15556(14) 0.59517(15) 0.46184(14) 0.0442(7) Uani 1 1 d .
C57 C 1.09984(13) 0.56560(12) 0.43698(14) 0.0418(7) Uani 1 1 d .
C58 C 1.08603(10) 0.60596(11) 0.41194(13) 0.0304(5) Uani 1 1 d .
C59 C 1.13398(10) 0.66040(11) 0.42151(12) 0.0289(5) Uani 1 1 d .
C60 C 1.23340(14) 0.70129(18) 0.47732(17) 0.0662(11) Uani 1 1 d .
H60A H 1.2309 0.7084 0.5253 0.099 Uiso 1 1 calc R
H60B H 1.2434 0.7358 0.4515 0.099 Uiso 1 1 calc R
H60C H 1.2626 0.6907 0.4707 0.099 Uiso 1 1 calc R
C61 C 1.1864(2) 0.5689(2) 0.49667(18) 0.0840(15) Uani 1 1 d .
H61A H 1.1694 0.5548 0.5411 0.126 Uiso 1 1 calc R
H61B H 1.2265 0.5977 0.5021 0.126 Uiso 1 1 calc R
H61C H 1.1832 0.5374 0.4694 0.126 Uiso 1 1 calc R
C62 C 1.05846(19) 0.50283(14) 0.4423(2) 0.0823(15) Uani 1 1 d .
H62A H 1.0352 0.4953 0.4829 0.123 Uiso 1 1 calc R
H62B H 1.0794 0.4822 0.4450 0.123 Uiso 1 1 calc R
H62C H 1.0338 0.4902 0.4025 0.123 Uiso 1 1 calc R
C63 C 1.02754(11) 0.59340(16) 0.39166(15) 0.0500(8) Uani 1 1 d .
H63A H 1.0038 0.5850 0.4319 0.075 Uiso 1 1 calc R
H63B H 1.0106 0.5606 0.3613 0.075 Uiso 1 1 calc R
H63C H 1.0302 0.6265 0.3685 0.075 Uiso 1 1 calc R
C64 C 1.13771(14) 0.71603(12) 0.40458(16) 0.0451(7) Uani 1 1 d .
H64A H 1.1220 0.7276 0.4418 0.068 Uiso 1 1 calc R
H64B H 1.1161 0.7118 0.3634 0.068 Uiso 1 1 calc R
H64C H 1.1775 0.7451 0.3976 0.068 Uiso 1 1 calc R
C65 C 1.13418(11) 0.46322(11) 0.33296(14) 0.0323(6) Uani 1 1 d .
C66 C 1.12606(15) 0.40564(13) 0.3313(2) 0.0567(9) Uani 1 1 d .
H66A H 1.1103 0.3867 0.3745 0.085 Uiso 1 1 calc R
H66B H 1.1627 0.4078 0.3236 0.085 Uiso 1 1 calc R
H66C H 1.0998 0.3840 0.2948 0.085 Uiso 1 1 calc R
C68 C 0.51372(13) -0.08159(14) 0.05155(15) 0.0442(7) Uani 1 1 d .
H68A H 0.5205 -0.0427 0.0532 0.066 Uiso 1 1 calc R
H68B H 0.4974 -0.1007 0.0945 0.066 Uiso 1 1 calc R
H68C H 0.4872 -0.1023 0.0148 0.066 Uiso 1 1 calc R
C67 C 0.56685(12) -0.08030(12) 0.03991(14) 0.0369(6) Uani 1 1 d .
N13 N 0.60822(13) -0.07931(14) 0.02980(16) 0.0606(8) Uani 1 1 d .
N14 N 1.03354(12) 0.45195(13) 0.06018(14) 0.0545(7) Uani 1 1 d .
C69 C 1.05906(13) 0.42951(13) 0.06740(15) 0.0456(7) Uani 1 1 d .
C70 C 1.09056(16) 0.40037(14) 0.07775(18) 0.0568(9) Uani 1 1 d .
H70A H 1.0945 0.3961 0.1262 0.085 Uiso 1 1 calc R
H70B H 1.1283 0.4224 0.0574 0.085 Uiso 1 1 calc R
H70C H 1.0703 0.3628 0.0566 0.085 Uiso 1 1 calc R
C72 C 0.73724(13) -0.06556(14) 0.99059(16) 0.0506(8) Uani 1 1 d .
H72A H 0.7660 -0.0335 1.0169 0.076 Uiso 1 1 calc R
H72B H 0.7525 -0.0898 0.9764 0.076 Uiso 1 1 calc R
H72C H 0.7033 -0.0877 1.0184 0.076 Uiso 1 1 calc R
C71 C 0.72241(13) -0.04453(14) 0.93204(16) 0.0466(7) Uani 1 1 d .
N15 N 0.71101(13) -0.02747(16) 0.88606(17) 0.0712(9) Uani 1 1 d .
C74 C 0.95585(13) 0.21189(14) 0.48531(17) 0.0489(8) Uani 1 1 d .
H74A H 0.9453 0.1896 0.4436 0.073 Uiso 1 1 calc R
H74B H 0.9228 0.2131 0.5031 0.073 Uiso 1 1 calc R
H74C H 0.9688 0.1942 0.5186 0.073 Uiso 1 1 calc R
C73 C 1.00090(15) 0.26881(16) 0.47156(16) 0.0491(8) Uani 1 1 d .
N16 N 1.03620(16) 0.31377(15) 0.46079(18) 0.0738(9) Uani 1 1 d .
C76 C 0.72850(18) 0.15072(18) 0.44808(19) 0.0683(11) Uani 1 1 d .
H76A H 0.7179 0.1648 0.4878 0.102 Uiso 1 1 calc R
H76B H 0.7136 0.1098 0.4527 0.102 Uiso 1 1 calc R
H76C H 0.7125 0.1580 0.4076 0.102 Uiso 1 1 calc R
C75 C 0.7891(2) 0.1793(2) 0.4426(2) 0.0724(12) Uani 1 1 d .
N17 N 0.83720(19) 0.2033(2) 0.4386(2) 0.1104(16) Uani 1 1 d .
N18 N 0.38059(14) 0.02064(13) 0.31350(16) 0.0628(8) Uani 1 1 d .
C77 C 0.40058(14) 0.04206(13) 0.36275(17) 0.0462(7) Uani 1 1 d .
C78 C 0.42530(17) 0.06936(15) 0.42685(18) 0.0624(10) Uani 1 1 d .
H78A H 0.4196 0.1019 0.4333 0.094 Uiso 1 1 calc R
H78B H 0.4661 0.0824 0.4268 0.094 Uiso 1 1 calc R
H78C H 0.4069 0.0421 0.4636 0.094 Uiso 1 1 calc R

loop_
_atom_site_aniso_label
_atom_site_aniso_U_11
_atom_site_aniso_U_22
_atom_site_aniso_U_33
_atom_site_aniso_U_23
_atom_site_aniso_U_13
_atom_site_aniso_U_12
Sm1 0.01490(5) 0.01243(5) 0.03309(7) -0.00132(4) -0.00065(4) 0.00716(4)
N1 0.0210(10) 0.0206(10) 0.0461(13) -0.0015(9) -0.0011(9) 0.0125(8)
N2 0.0149(9) 0.0214(9) 0.0310(11) 0.0006(8) -0.0006(7) 0.0083(8)
N3 0.0277(11) 0.0156(10) 0.0588(15) -0.0011(9) 0.0009(10) 0.0105(9)
N4 0.0223(10) 0.0233(10) 0.0431(13) -0.0009(9) 0.0009(9) 0.0078(9)
C1 0.0220(11) 0.0212(11) 0.0324(13) -0.0028(9) -0.0024(9) 0.0109(9)
C2 0.0212(11) 0.0235(11) 0.0343(13) 0.0009(10) 0.0020(9) 0.0124(10)
C3 0.0200(11) 0.0231(12) 0.0372(14) 0.0045(10) -0.0007(10) 0.0066(10)
C4 0.0310(13) 0.0185(11) 0.0339(13) -0.0003(9) -0.0046(10) 0.0121(10)
C5 0.0257(12) 0.0251(12) 0.0335(13) 0.0005(10) -0.0005(10) 0.0160(10)
C6 0.0260(13) 0.0275(13) 0.0445(16) -0.0101(11) -0.0060(11) 0.0098(11)
C7 0.0317(13) 0.0384(14) 0.0397(15) -0.0018(11) 0.0023(11) 0.0242(12)
C8 0.0234(13) 0.0340(15) 0.0539(18) 0.0106(13) 0.0006(12) 0.0033(11)
C9 0.063(2) 0.0186(12) 0.0442(17) -0.0002(11) -0.0041(14) 0.0184(13)
C10 0.0322(14) 0.0381(15) 0.0480(16) 0.0007(12) -0.0013(12) 0.0260(12)
C11 0.0289(12) 0.0244(12) 0.0328(13) 0.0013(10) 0.0018(10) 0.0149(10)
C12 0.0250(12) 0.0274(12) 0.0327(13) -0.0021(10) 0.0031(10) 0.0164(10)
C13 0.0285(12) 0.0198(11) 0.0347(13) -0.0044(9) 0.0025(10) 0.0133(10)
C14 0.0236(12) 0.0259(12) 0.0351(14) -0.0095(10) -0.0029(10) 0.0117(10)
C15 0.0308(13) 0.0324(13) 0.0307(13) -0.0038(10) -0.0034(10) 0.0202(11)
C16 0.0408(16) 0.0324(14) 0.0499(18) 0.0114(12) 0.0106(13) 0.0185(13)
C17 0.0270(13) 0.0375(14) 0.0497(17) -0.0038(12) 0.0032(12) 0.0209(12)
C18 0.0444(16) 0.0261(13) 0.0469(17) -0.0024(11) 0.0062(13) 0.0214(12)
C19 0.0250(13) 0.0324(14) 0.062(2) -0.0180(13) -0.0061(13) 0.0090(11)
C20 0.0478(17) 0.0509(18) 0.0428(16) 0.0016(13) -0.0048(13) 0.0359(15)
C21 0.0262(13) 0.0304(13) 0.0391(15) -0.0054(11) 0.0031(11) 0.0091(11)
C22 0.0260(15) 0.054(2) 0.065(2) -0.0183(17) 0.0049(14) -0.0020(14)
Sm2 0.01602(5) 0.01319(5) 0.02663(6) 0.00146(4) 0.00133(4) 0.00826(4)
N5 0.0203(9) 0.0212(9) 0.0336(11) 0.0013(8) 0.0019(8) 0.0127(8)
N6 0.0146(8) 0.0202(9) 0.0261(10) -0.0031(7) 0.0012(7) 0.0083(8)
N7 0.0271(10) 0.0170(10) 0.0435(13) 0.0011(8) -0.0015(9) 0.0111(9)
N8 0.0237(11) 0.0256(10) 0.0380(12) 0.0018(9) 0.0028(9) 0.0105(9)
C23 0.0223(11) 0.0209(11) 0.0250(12) 0.0030(9) 0.0007(9) 0.0124(9)
C24 0.0220(11) 0.0260(12) 0.0276(12) 0.0029(9) -0.0021(9) 0.0127(10)
C25 0.0298(13) 0.0339(13) 0.0312(13) 0.0046(10) 0.0001(10) 0.0227(11)
C26 0.0399(14) 0.0231(12) 0.0298(13) 0.0059(10) 0.0024(11) 0.0216(11)
C27 0.0257(12) 0.0207(11) 0.0269(12) 0.0057(9) 0.0019(9) 0.0119(10)
C28 0.0314(13) 0.0274(12) 0.0319(13) -0.0021(10) 0.0012(10) 0.0183(11)
C29 0.0225(12) 0.0325(14) 0.0391(15) -0.0037(11) -0.0051(11) 0.0067(11)
C30 0.0383(16) 0.062(2) 0.0520(18) 0.0110(15) 0.0043(13) 0.0396(15)
C31 0.078(2) 0.0317(15) 0.0490(18) 0.0104(13) 0.0147(16) 0.0377(16)
C32 0.0284(13) 0.0228(12) 0.0416(15) 0.0068(11) 0.0047(11) 0.0061(10)
C33 0.0340(13) 0.0334(13) 0.0254(12) -0.0065(10) -0.0050(10) 0.0242(11)
C34 0.0245(12) 0.0241(12) 0.0312(13) -0.0071(10) -0.0024(10) 0.0104(10)
C35 0.0312(13) 0.0189(11) 0.0327(13) -0.0042(9) -0.0006(10) 0.0144(10)
C36 0.0277(12) 0.0239(12) 0.0330(13) -0.0036(10) 0.0035(10) 0.0156(10)
C37 0.0342(13) 0.0251(12) 0.0270(13) 0.0001(9) 0.0030(10) 0.0176(11)
C38 0.0556(18) 0.0601(19) 0.0332(15) -0.0061(13) -0.0086(13) 0.0461(17)
C39 0.0237(13) 0.0339(14) 0.0468(17) -0.0124(12) -0.0023(11) 0.0062(11)
C40 0.0579(18) 0.0250(13) 0.0448(17) -0.0012(12) 0.0005(14) 0.0247(13)
C41 0.0293(13) 0.0376(15) 0.0511(17) -0.0057(12) 0.0049(12) 0.0204(12)
C42 0.0552(18) 0.0305(14) 0.0356(15) 0.0076(11) 0.0134(13) 0.0207(13)
C43 0.0260(13) 0.0276(12) 0.0325(13) 0.0039(10) 0.0037(10) 0.0133(11)
C44 0.0226(13) 0.0388(15) 0.0535(18) 0.0053(13) 0.0026(12) 0.0057(12)
Sm3 0.01729(6) 0.01904(6) 0.02498(6) 0.00148(4) -0.00010(4) 0.01027(4)
N9 0.0205(10) 0.0243(10) 0.0385(12) -0.0011(9) -0.0036(8) 0.0096(8)
N10 0.0233(10) 0.0184(9) 0.0253(10) 0.0006(7) 0.0010(8) 0.0089(8)
N11 0.0238(10) 0.0288(11) 0.0476(14) -0.0009(9) -0.0021(9) 0.0162(9)
N12 0.0304(11) 0.0272(11) 0.0356(12) 0.0062(9) 0.0039(9) 0.0160(9)
C45 0.0181(10) 0.0221(11) 0.0247(11) 0.0005(9) -0.0010(9) 0.0091(9)
C46 0.0228(11) 0.0217(11) 0.0236(11) 0.0007(9) -0.0031(9) 0.0114(9)
C47 0.0206(11) 0.0267(12) 0.0249(12) 0.0001(9) -0.0030(9) 0.0133(10)
C48 0.0189(11) 0.0223(11) 0.0260(12) -0.0012(9) -0.0040(9) 0.0072(9)
C49 0.0227(11) 0.0222(11) 0.0260(12) -0.0003(9) -0.0014(9) 0.0120(9)
C50 0.0220(11) 0.0262(12) 0.0345(14) 0.0032(10) 0.0037(10) 0.0113(10)
C51 0.0302(13) 0.0227(12) 0.0384(14) 0.0028(10) -0.0018(11) 0.0153(10)
C52 0.0257(12) 0.0398(14) 0.0375(14) 0.0025(11) -0.0002(10) 0.0213(12)
C53 0.0205(12) 0.0255(12) 0.0413(15) -0.0003(11) 0.0001(10) 0.0059(10)
C54 0.0334(13) 0.0252(12) 0.0333(14) -0.0011(10) 0.0038(10) 0.0174(11)
C55 0.0328(14) 0.0574(18) 0.0254(13) -0.0074(12) -0.0023(11) 0.0269(13)
C56 0.0596(19) 0.073(2) 0.0252(14) 0.0113(14) 0.0094(13) 0.0516(18)
C57 0.0563(19) 0.0346(15) 0.0366(15) 0.0143(12) 0.0256(14) 0.0243(14)
C58 0.0254(12) 0.0364(14) 0.0286(13) 0.0005(10) 0.0057(10) 0.0150(11)
C59 0.0294(13) 0.0328(13) 0.0287(13) -0.0023(10) 0.0031(10) 0.0187(11)
C60 0.0388(18) 0.109(3) 0.0380(18) -0.0276(19) -0.0114(14) 0.028(2)
C61 0.126(4) 0.152(4) 0.043(2) 0.032(2) 0.018(2) 0.121(4)
C62 0.100(3) 0.0394(19) 0.103(3) 0.028(2) 0.075(3) 0.032(2)
C63 0.0235(14) 0.081(2) 0.0370(16) -0.0054(15) 0.0032(12) 0.0197(15)
C64 0.0546(18) 0.0353(15) 0.0531(19) 0.0003(13) 0.0106(15) 0.0282(14)
C65 0.0335(14) 0.0290(13) 0.0377(15) 0.0070(11) 0.0057(11) 0.0181(11)
C66 0.062(2) 0.0304(15) 0.084(3) 0.0082(16) 0.0076(19) 0.0280(16)
C68 0.0422(16) 0.0528(18) 0.0395(16) 0.0056(14) 0.0017(13) 0.0252(15)
C67 0.0403(16) 0.0347(14) 0.0340(15) -0.0077(11) -0.0080(12) 0.0175(13)
N13 0.0509(17) 0.071(2) 0.066(2) -0.0186(16) -0.0077(14) 0.0351(16)
N14 0.0436(16) 0.0572(18) 0.0487(17) 0.0008(13) 0.0086(13) 0.0148(14)
C69 0.0404(17) 0.0358(16) 0.0389(17) -0.0005(13) 0.0097(13) 0.0027(14)
C70 0.071(2) 0.0396(17) 0.053(2) -0.0004(15) 0.0082(17) 0.0225(17)
C72 0.0382(16) 0.0508(19) 0.0489(19) 0.0029(15) -0.0025(14) 0.0119(14)
C71 0.0323(15) 0.0537(19) 0.0441(18) 0.0014(15) 0.0028(13) 0.0143(14)
N15 0.0519(18) 0.099(3) 0.059(2) 0.0173(18) 0.0038(15) 0.0343(18)
C74 0.0427(17) 0.064(2) 0.0482(18) 0.0073(15) 0.0107(14) 0.0327(16)
C73 0.056(2) 0.064(2) 0.0404(17) 0.0048(15) 0.0025(15) 0.0397(19)
N16 0.083(2) 0.062(2) 0.075(2) 0.0048(18) 0.0020(19) 0.035(2)
C76 0.088(3) 0.083(3) 0.051(2) -0.0023(19) -0.017(2) 0.055(3)
C75 0.097(3) 0.098(3) 0.056(2) -0.030(2) -0.038(2) 0.074(3)
N17 0.092(3) 0.155(4) 0.105(3) -0.045(3) -0.055(3) 0.078(3)
N18 0.067(2) 0.0628(19) 0.0502(18) -0.0005(15) -0.0034(15) 0.0260(16)
C77 0.0502(18) 0.0407(17) 0.0475(19) 0.0069(14) -0.0004(15) 0.0226(15)
C78 0.072(2) 0.0448(19) 0.054(2) 0.0000(16) -0.0146(18) 0.0168(18)

loop_
_atom_type_symbol
_atom_type_description
_atom_type_scat_dispersion_real
_atom_type_scat_dispersion_imag
_atom_type_scat_source
C C 0.0033 0.0016 'International Tables Vol C Tables 4.2.6.8 and 6.1.1.4'
H H 0.0000 0.0000 'International Tables Vol C Tables 4.2.6.8 and 6.1.1.4'
N N 0.0061 0.0033 'International Tables Vol C Tables 4.2.6.8 and 6.1.1.4'
Sm Sm -0.1638 3.4418 'International Tables Vol C Tables 4.2.6.8 and 6.1.1.4'

loop_
_geom_angle_atom_site_label_1
_geom_angle_atom_site_label_2
_geom_angle_atom_site_label_3
_geom_angle
_geom_angle_site_symmetry_1
_geom_angle_site_symmetry_3
Cnt1 Sm1 N1 96.2 . .
Cnt1 Sm1 N3 111.0 . .
Cnt1 Sm1 N4 95.2 . .
Cnt2 Sm1 N1 97.8 . .
Cnt2 Sm1 N3 110.1 . .
Cnt2 Sm1 N4 94.6 . .
Cnt1 Sm1 Cnt2 138.7 . .
Cnt3 Sm2 N5 96.9 . .
Cnt3 Sm2 N7 108.4 . .
Cnt3 Sm2 N8 94.7 . .
Cnt4 Sm2 N5 97.4 . .
Cnt4 Sm2 N7 113.3 . .
Cnt4 Sm2 N8 95.3 . .
Cnt3 Sm2 Cnt4 138.1 . .
Cnt5 Sm3 N9 97.0 . .
Cnt5 Sm3 N11 110.4 . .
Cnt5 Sm3 N12 95.5 . .
Cnt6 Sm3 N9 98.8 . .
Cnt6 Sm3 N11 112.5 . .
Cnt6 Sm3 N12 95.0 . .
Cnt5 Sm3 Cnt6 136.9 . .
N3 Sm1 N1 74.87(7) . .
N3 Sm1 N4 70.95(7) . .
N1 Sm1 N4 145.81(6) . .
N3 Sm1 C15 89.57(8) . .
N1 Sm1 C15 76.38(7) . .
N4 Sm1 C15 103.86(7) . .
N3 Sm1 C14 118.01(8) . .
N1 Sm1 C14 76.52(7) . .
N4 Sm1 C14 120.83(7) . .
C15 Sm1 C14 30.22(7) . .
N3 Sm1 C11 87.38(8) . .
N1 Sm1 C11 104.70(7) . .
N4 Sm1 C11 74.82(7) . .
C15 Sm1 C11 30.06(7) . .
C14 Sm1 C11 49.63(7) . .
N3 Sm1 C5 118.68(8) . .
N1 Sm1 C5 121.97(7) . .
N4 Sm1 C5 75.54(7) . .
C15 Sm1 C5 148.53(7) . .
C14 Sm1 C5 123.20(7) . .
C11 Sm1 C5 130.31(7) . .
N3 Sm1 C1 90.60(7) . .
N1 Sm1 C1 106.89(7) . .
N4 Sm1 C1 73.05(7) . .
C15 Sm1 C1 176.64(7) . .
C14 Sm1 C1 150.55(7) . .
C11 Sm1 C1 146.61(7) . .
C5 Sm1 C1 30.04(7) . .
N3 Sm1 C2 88.48(7) . .
N1 Sm1 C2 77.64(7) . .
N4 Sm1 C2 100.41(7) . .
C15 Sm1 C2 153.54(7) . .
C14 Sm1 C2 135.80(7) . .
C11 Sm1 C2 174.51(7) . .
C5 Sm1 C2 49.45(7) . .
C1 Sm1 C2 29.81(7) . .
N3 Sm1 C13 135.92(8) . .
N1 Sm1 C13 105.01(7) . .
N4 Sm1 C13 100.02(7) . .
C15 Sm1 C13 49.61(7) . .
C14 Sm1 C13 30.11(7) . .
C11 Sm1 C13 49.32(7) . .
C5 Sm1 C13 99.07(7) . .
C1 Sm1 C13 129.10(7) . .
C2 Sm1 C13 135.27(7) . .
N3 Sm1 C12 113.71(8) . .
N1 Sm1 C12 123.72(7) . .
N4 Sm1 C12 72.62(7) . .
C15 Sm1 C12 49.56(7) . .
C14 Sm1 C12 49.52(7) . .
C11 Sm1 C12 29.93(7) . .
C5 Sm1 C12 102.66(7) . .
C1 Sm1 C12 127.50(7) . .
C2 Sm1 C12 151.64(7) . .
C13 Sm1 C12 29.73(7) . .
N3 Sm1 C4 136.71(8) . .
N1 Sm1 C4 99.66(7) . .
N4 Sm1 C4 104.47(7) . .
C15 Sm1 C4 131.66(7) . .
C14 Sm1 C4 101.51(8) . .
C11 Sm1 C4 134.24(7) . .
C5 Sm1 C4 29.78(7) . .
C1 Sm1 C4 49.10(7) . .
C2 Sm1 C4 49.10(7) . .
C13 Sm1 C4 87.30(7) . .
C12 Sm1 C4 104.95(7) . .
N3 Sm1 C3 114.69(8) . .
N1 Sm1 C3 73.26(7) . .
N4 Sm1 C3 120.93(7) . .
C15 Sm1 C3 133.60(8) . .
C14 Sm1 C3 107.60(8) . .
C11 Sm1 C3 155.54(7) . .
C5 Sm1 C3 49.25(7) . .
C1 Sm1 C3 49.08(7) . .
C2 Sm1 C3 29.76(7) . .
C13 Sm1 C3 106.91(7) . .
C12 Sm1 C3 131.47(7) . .
C4 Sm1 C3 29.69(7) . .
N2 N1 Sm1 134.56(16) . .
N1 N2 N3 179.8(3) . 3_765
N2 N3 Sm1 149.81(18) 2_645 .
C21 N4 Sm1 171.0(2) . .
C2 C1 C5 108.3(2) . .
C2 C1 C6 125.2(2) . .
C5 C1 C6 126.2(2) . .
C2 C1 Sm1 75.44(14) . .
C5 C1 Sm1 74.98(14) . .
C6 C1 Sm1 120.64(17) . .
C1 C2 C3 107.9(2) . .
C1 C2 C7 125.0(2) . .
C3 C2 C7 127.0(2) . .
C1 C2 Sm1 74.75(14) . .
C3 C2 Sm1 75.68(14) . .
C7 C2 Sm1 117.18(16) . .
C4 C3 C2 107.9(2) . .
C4 C3 C8 125.7(2) . .
C2 C3 C8 126.1(2) . .
C4 C3 Sm1 74.92(14) . .
C2 C3 Sm1 74.56(14) . .
C8 C3 Sm1 121.49(18) . .
C5 C4 C3 108.4(2) . .
C5 C4 C9 126.5(2) . .
C3 C4 C9 123.9(2) . .
C5 C4 Sm1 74.44(14) . .
C3 C4 Sm1 75.39(14) . .
C9 C4 Sm1 126.12(18) . .
C4 C5 C1 107.5(2) . .
C4 C5 C10 126.0(2) . .
C1 C5 C10 126.2(2) . .
C4 C5 Sm1 75.78(14) . .
C1 C5 Sm1 74.98(14) . .
C10 C5 Sm1 120.26(17) . .
C15 C11 C12 108.1(2) . .
C15 C11 C16 125.2(2) . .
C12 C11 C16 126.5(2) . .
C15 C11 Sm1 74.07(14) . .
C12 C11 Sm1 75.71(14) . .
C16 C11 Sm1 119.83(18) . .
C13 C12 C11 108.0(2) . .
C13 C12 C17 124.9(2) . .
C11 C12 C17 126.6(2) . .
C13 C12 Sm1 75.02(13) . .
C11 C12 Sm1 74.36(14) . .
C17 C12 Sm1 123.36(17) . .
C12 C13 C14 108.0(2) . .
C12 C13 C18 124.1(2) . .
C14 C13 C18 126.7(2) . .
C12 C13 Sm1 75.25(13) . .
C14 C13 Sm1 73.66(13) . .
C18 C13 Sm1 126.63(18) . .
C15 C14 C13 107.9(2) . .
C15 C14 C19 126.4(2) . .
C13 C14 C19 125.6(2) . .
C15 C14 Sm1 74.73(14) . .
C13 C14 Sm1 76.23(14) . .
C19 C14 Sm1 119.08(17) . .
C11 C15 C14 108.0(2) . .
C11 C15 C20 125.0(2) . .
C14 C15 C20 126.9(2) . .
C11 C15 Sm1 75.87(15) . .
C14 C15 Sm1 75.06(14) . .
C20 C15 Sm1 117.40(17) . .
N4 C21 C22 178.7(3) . .
N7 Sm2 N5 74.20(7) . .
N7 Sm2 N8 71.16(7) . .
N5 Sm2 N8 145.35(6) . .
N7 Sm2 C33 93.48(7) . .
N5 Sm2 C33 75.07(7) . .
N8 Sm2 C33 105.93(7) . .
N7 Sm2 C34 122.15(7) . .
N5 Sm2 C34 77.19(7) . .
N8 Sm2 C34 121.38(7) . .
C33 Sm2 C34 30.21(7) . .
N7 Sm2 C37 89.95(7) . .
N5 Sm2 C37 102.90(7) . .
N8 Sm2 C37 76.40(7) . .
C33 Sm2 C37 30.21(7) . .
C34 Sm2 C37 49.73(7) . .
N7 Sm2 C23 86.89(7) . .
N5 Sm2 C23 76.80(7) . .
N8 Sm2 C23 101.98(7) . .
C33 Sm2 C23 150.62(7) . .
C34 Sm2 C23 132.87(7) . .
C37 Sm2 C23 176.79(7) . .
N7 Sm2 C25 114.46(7) . .
N5 Sm2 C25 123.10(7) . .
N8 Sm2 C25 73.72(7) . .
C33 Sm2 C25 149.31(7) . .
C34 Sm2 C25 123.33(8) . .
C37 Sm2 C25 131.70(7) . .
C23 Sm2 C25 49.63(7) . .
N7 Sm2 C27 114.47(7) . .
N5 Sm2 C27 74.97(7) . .
N8 Sm2 C27 120.83(7) . .
C33 Sm2 C27 130.75(7) . .
C34 Sm2 C27 104.78(7) . .
C37 Sm2 C27 153.07(7) . .
C23 Sm2 C27 30.06(7) . .
C25 Sm2 C27 49.53(7) . .
N7 Sm2 C24 86.90(7) . .
N5 Sm2 C24 105.54(7) . .
N8 Sm2 C24 73.70(7) . .
C33 Sm2 C24 179.35(7) . .
C34 Sm2 C24 149.57(7) . .
C37 Sm2 C24 149.31(7) . .
C23 Sm2 C24 29.91(7) . .
C25 Sm2 C24 30.13(7) . .
C27 Sm2 C24 49.43(7) . .
N7 Sm2 C26 134.39(7) . .
N5 Sm2 C26 102.49(7) . .
N8 Sm2 C26 102.21(7) . .
C33 Sm2 C26 130.41(7) . .
C34 Sm2 C26 100.25(8) . .
C37 Sm2 C26 133.55(7) . .
C23 Sm2 C26 49.36(7) . .
C25 Sm2 C26 29.94(7) . .
C27 Sm2 C26 29.80(7) . .
C24 Sm2 C26 49.34(7) . .
N7 Sm2 C36 115.26(7) . .
N5 Sm2 C36 123.18(7) . .
N8 Sm2 C36 72.65(7) . .
C33 Sm2 C36 49.47(7) . .
C34 Sm2 C36 49.43(7) . .
C37 Sm2 C36 29.79(7) . .
C23 Sm2 C36 152.55(7) . .
C25 Sm2 C36 104.07(7) . .
C27 Sm2 C36 130.08(7) . .
C24 Sm2 C36 129.89(7) . .
C26 Sm2 C36 104.51(7) . .
N7 Sm2 C35 138.62(7) . .
N5 Sm2 C35 106.02(7) . .
N8 Sm2 C35 99.30(7) . .
C33 Sm2 C35 49.26(7) . .
C34 Sm2 C35 29.83(7) . .
C37 Sm2 C35 49.04(7) . .
C23 Sm2 C35 134.16(7) . .
C25 Sm2 C35 100.10(7) . .
C27 Sm2 C35 105.02(7) . .
C24 Sm2 C35 130.20(7) . .
C26 Sm2 C35 86.68(7) . .
C36 Sm2 C35 29.59(7) . .
N6 N5 Sm2 133.94(15) . .
N5 N6 N7 179.6(3) . 3_665
N6 N7 Sm2 147.07(17) 2_655 .
C43 N8 Sm2 172.1(2) . .
C24 C23 C27 107.9(2) . .
C24 C23 C28 125.3(2) . .
C27 C23 C28 126.8(2) . .
C24 C23 Sm2 75.15(13) . .
C27 C23 Sm2 75.06(13) . .
C28 C23 Sm2 117.22(15) . .
C23 C24 C25 108.2(2) . .
C23 C24 C29 124.3(2) . .
C25 C24 C29 127.4(2) . .
C23 C24 Sm2 74.95(13) . .
C25 C24 Sm2 74.90(14) . .
C29 C24 Sm2 119.12(16) . .
C26 C25 C24 107.4(2) . .
C26 C25 C30 125.1(2) . .
C24 C25 C30 127.2(2) . .
C26 C25 Sm2 75.30(14) . .
C24 C25 Sm2 74.97(13) . .
C30 C25 Sm2 120.13(18) . .
C27 C26 C25 108.5(2) . .
C27 C26 C31 124.7(2) . .
C25 C26 C31 125.6(2) . .
C27 C26 Sm2 74.85(13) . .
C25 C26 Sm2 74.76(13) . .
C31 C26 Sm2 126.45(18) . .
C26 C27 C23 107.9(2) . .
C26 C27 C32 125.2(2) . .
C23 C27 C32 126.6(2) . .
C26 C27 Sm2 75.35(13) . .
C23 C27 Sm2 74.88(13) . .
C32 C27 Sm2 120.50(16) . .
C34 C33 C37 108.0(2) . .
C34 C33 C38 126.7(2) . .
C37 C33 C38 125.2(2) . .
C34 C33 Sm2 75.27(14) . .
C37 C33 Sm2 75.77(14) . .
C38 C33 Sm2 117.37(16) . .
C35 C34 C33 107.6(2) . .
C35 C34 C39 125.3(2) . .
C33 C34 C39 127.0(2) . .
C35 C34 Sm2 76.68(13) . .
C33 C34 Sm2 74.52(13) . .
C39 C34 Sm2 117.59(16) . .
C36 C35 C34 108.6(2) . .
C36 C35 C40 123.7(2) . .
C34 C35 C40 126.5(2) . .
C36 C35 Sm2 75.04(13) . .
C34 C35 Sm2 73.49(13) . .
C40 C35 Sm2 127.45(17) . .
C35 C36 C37 107.9(2) . .
C35 C36 C41 125.1(2) . .
C37 C36 C41 126.4(2) . .
C35 C36 Sm2 75.37(13) . .
C37 C36 Sm2 74.17(14) . .
C41 C36 Sm2 123.41(17) . .
C36 C37 C33 107.9(2) . .
C36 C37 C42 126.9(2) . .
C33 C37 C42 125.1(2) . .
C36 C37 Sm2 76.04(14) . .
C33 C37 Sm2 74.03(14) . .
C42 C37 Sm2 119.06(17) . .
N8 C43 C44 179.0(3) . .
N11 Sm3 N9 74.32(7) . .
N11 Sm3 N12 69.37(7) . .
N9 Sm3 N12 143.69(7) . .
N11 Sm3 C59 125.30(8) . .
N9 Sm3 C59 81.27(7) . .
N12 Sm3 C59 120.24(7) . .
N11 Sm3 C49 89.43(7) . .
N9 Sm3 C49 107.04(7) . .
N12 Sm3 C49 73.02(7) . .
C59 Sm3 C49 144.95(7) . .
N11 Sm3 C55 95.62(8) . .
N9 Sm3 C55 74.85(8) . .
N12 Sm3 C55 108.39(8) . .
C59 Sm3 C55 30.11(7) . .
C49 Sm3 C55 174.93(7) . .
N11 Sm3 C45 88.04(7) . .
N9 Sm3 C45 77.62(7) . .
N12 Sm3 C45 100.74(7) . .
C59 Sm3 C45 133.22(7) . .
C49 Sm3 C45 30.23(7) . .
C55 Sm3 C45 150.05(8) . .
N11 Sm3 C48 117.44(7) . .
N9 Sm3 C48 123.11(7) . .
N12 Sm3 C48 75.62(7) . .
C59 Sm3 C48 116.96(7) . .
C49 Sm3 C48 30.18(7) . .
C55 Sm3 C48 144.93(7) . .
C45 Sm3 C48 49.87(7) . .
N11 Sm3 C56 87.80(8) . .
N9 Sm3 C56 100.20(9) . .
N12 Sm3 C56 78.77(9) . .
C59 Sm3 C56 49.34(8) . .
C49 Sm3 C56 150.74(9) . .
C55 Sm3 C56 29.74(9) . .
C45 Sm3 C56 175.70(8) . .
C48 Sm3 C56 133.54(9) . .
N11 Sm3 C46 114.87(7) . .
N9 Sm3 C46 74.26(7) . .
N12 Sm3 C46 121.44(7) . .
C59 Sm3 C46 103.93(7) . .
C49 Sm3 C46 49.62(7) . .
C55 Sm3 C46 127.75(8) . .
C45 Sm3 C46 30.00(6) . .
C48 Sm3 C46 49.67(7) . .
C56 Sm3 C46 153.15(8) . .
N11 Sm3 C47 136.29(7) . .
N9 Sm3 C47 101.16(7) . .
N12 Sm3 C47 104.82(7) . .
C59 Sm3 C47 95.78(7) . .
C49 Sm3 C47 49.48(7) . .
C55 Sm3 C47 125.77(7) . .
C45 Sm3 C47 49.42(7) . .
C48 Sm3 C47 30.05(7) . .
C56 Sm3 C47 134.87(8) . .
C46 Sm3 C47 29.83(7) . .
N11 Sm3 C58 136.81(8) . .
N9 Sm3 C58 110.94(7) . .
N12 Sm3 C58 95.84(7) . .
C59 Sm3 C58 29.94(7) . .
C49 Sm3 C58 126.00(7) . .
C55 Sm3 C58 49.32(8) . .
C45 Sm3 C58 135.12(7) . .
C48 Sm3 C58 95.94(7) . .
C56 Sm3 C58 49.08(8) . .
C46 Sm3 C58 107.49(7) . .
C47 Sm3 C58 86.10(7) . .
N11 Sm3 C57 110.35(9) . .
N9 Sm3 C57 123.74(8) . .
N12 Sm3 C57 71.03(7) . .
C59 Sm3 C57 49.24(8) . .
C49 Sm3 C57 128.54(8) . .
C55 Sm3 C57 49.03(9) . .
C45 Sm3 C57 154.27(9) . .
C48 Sm3 C57 104.58(9) . .
C56 Sm3 C57 29.57(9) . .
C46 Sm3 C57 134.56(8) . .
C47 Sm3 C57 107.84(9) . .
C58 Sm3 C57 29.74(8) . .
N10 N9 Sm3 132.56(16) . .
N9 N10 N11 179.7(3) . 3_775
N10 N11 Sm3 146.04(17) 2_755 .
C65 N12 Sm3 170.6(2) . .
C46 C45 C49 107.9(2) . .
C46 C45 C50 126.8(2) . .
C49 C45 C50 125.2(2) . .
C46 C45 Sm3 75.72(13) . .
C49 C45 Sm3 74.59(13) . .
C50 C45 Sm3 117.13(15) . .
C47 C46 C45 108.0(2) . .
C47 C46 C51 125.0(2) . .
C45 C46 C51 126.7(2) . .
C47 C46 Sm3 75.30(13) . .
C45 C46 Sm3 74.28(13) . .
C51 C46 Sm3 121.69(15) . .
C46 C47 C48 108.4(2) . .
C46 C47 C52 124.2(2) . .
C48 C47 C52 126.1(2) . .
C46 C47 Sm3 74.87(13) . .
C48 C47 Sm3 74.11(13) . .
C52 C47 Sm3 127.35(16) . .
C49 C48 C47 107.49(19) . .
C49 C48 C53 126.8(2) . .
C47 C48 C53 125.3(2) . .
C49 C48 Sm3 74.56(13) . .
C47 C48 Sm3 75.84(13) . .
C53 C48 Sm3 120.68(16) . .
C48 C49 C45 108.2(2) . .
C48 C49 C54 127.2(2) . .
C45 C49 C54 124.4(2) . .
C48 C49 Sm3 75.26(13) . .
C45 C49 Sm3 75.18(13) . .
C54 C49 Sm3 119.73(16) . .
C56 C55 C59 108.0(2) . .
C56 C55 C60 126.7(3) . .
C59 C55 C60 125.3(3) . .
C56 C55 Sm3 75.60(16) . .
C59 C55 Sm3 74.68(14) . .
C60 C55 Sm3 118.51(19) . .
C55 C56 C57 108.6(2) . .
C55 C56 C61 125.5(3) . .
C57 C56 C61 125.8(3) . .
C55 C56 Sm3 74.66(15) . .
C57 C56 Sm3 76.36(16) . .
C61 C56 Sm3 118.7(2) . .
C56 C57 C58 107.9(3) . .
C56 C57 C62 127.3(3) . .
C58 C57 C62 124.5(3) . .
C56 C57 Sm3 74.07(15) . .
C58 C57 Sm3 74.84(14) . .
C62 C57 Sm3 122.3(2) . .
C59 C58 C57 107.5(2) . .
C59 C58 C63 126.2(3) . .
C57 C58 C63 125.3(3) . .
C59 C58 Sm3 73.46(13) . .
C57 C58 Sm3 75.43(14) . .
C63 C58 Sm3 125.76(18) . .
C55 C59 C58 108.0(2) . .
C55 C59 C64 126.0(3) . .
C58 C59 C64 125.9(2) . .
C55 C59 Sm3 75.21(14) . .
C58 C59 Sm3 76.60(14) . .
C64 C59 Sm3 117.16(17) . .
N12 C65 C66 178.7(3) . .
N13 C67 C68 179.0(3) . .
N14 C69 C70 178.7(4) . .
N15 C71 C72 179.4(5) . .
N16 C73 C74 179.6(4) . .
N17 C75 C76 178.2(5) . .
N18 C77 C78 178.9(4) . .

loop_
_geom_bond_atom_site_label_1
_geom_bond_atom_site_label_2
_geom_bond_distance
_geom_bond_site_symmetry_2
Sm1 Cnt1 2.470 .
Sm1 Cnt2 2.454 .
Sm2 Cnt3 2.460 .
Sm2 Cnt4 2.459 .
Sm3 Cnt5 2.454 .
Sm3 Cnt6 2.461 .
Sm1 N3 2.435(2) .
Sm1 N1 2.4739(19) .
Sm1 N4 2.588(2) .
Sm1 C15 2.713(3) .
Sm1 C14 2.717(2) .
Sm1 C11 2.736(3) .
Sm1 C5 2.737(2) .
Sm1 C1 2.738(2) .
Sm1 C2 2.746(2) .
Sm1 C13 2.750(2) .
Sm1 C12 2.753(2) .
Sm1 C4 2.755(2) .
Sm1 C3 2.761(2) .
N1 N2 1.165(3) .
N2 N3 1.169(3) 3_765
N3 N2 1.169(3) 2_645
N4 C21 1.131(3) .
C1 C2 1.411(3) .
C1 C5 1.419(3) .
C1 C6 1.504(3) .
C2 C3 1.414(3) .
C2 C7 1.511(3) .
C3 C4 1.413(3) .
C3 C8 1.507(3) .
C4 C5 1.411(3) .
C4 C9 1.502(3) .
C5 C10 1.505(3) .
C11 C15 1.413(3) .
C11 C12 1.417(3) .
C11 C16 1.509(3) .
C12 C13 1.412(3) .
C12 C17 1.504(3) .
C13 C14 1.420(3) .
C13 C18 1.503(3) .
C14 C15 1.415(3) .
C14 C19 1.511(3) .
C15 C20 1.511(3) .
C21 C22 1.463(4) .
Sm2 N7 2.4435(19) .
Sm2 N5 2.4737(18) .
Sm2 N8 2.568(2) .
Sm2 C33 2.712(2) .
Sm2 C34 2.721(2) .
Sm2 C37 2.734(2) .
Sm2 C23 2.736(2) .
Sm2 C25 2.738(2) .
Sm2 C27 2.738(2) .
Sm2 C24 2.738(2) .
Sm2 C26 2.745(2) .
Sm2 C36 2.758(2) .
Sm2 C35 2.762(2) .
N5 N6 1.170(3) .
N6 N7 1.172(3) 3_665
N7 N6 1.172(3) 2_655
N8 C43 1.132(3) .
C23 C24 1.412(3) .
C23 C27 1.420(3) .
C23 C28 1.503(3) .
C24 C25 1.423(3) .
C24 C29 1.502(3) .
C25 C26 1.416(4) .
C25 C30 1.508(3) .
C26 C27 1.410(3) .
C26 C31 1.503(3) .
C27 C32 1.507(3) .
C33 C34 1.416(3) .
C33 C37 1.419(3) .
C33 C38 1.508(3) .
C34 C35 1.412(3) .
C34 C39 1.505(3) .
C35 C36 1.410(3) .
C35 C40 1.512(3) .
C36 C37 1.412(3) .
C36 C41 1.505(3) .
C37 C42 1.508(3) .
C43 C44 1.458(3) .
Sm3 N11 2.455(2) .
Sm3 N9 2.480(2) .
Sm3 N12 2.582(2) .
Sm3 C59 2.714(2) .
Sm3 C49 2.720(2) .
Sm3 C55 2.721(3) .
Sm3 C45 2.727(2) .
Sm3 C48 2.729(2) .
Sm3 C56 2.733(3) .
Sm3 C46 2.746(2) .
Sm3 C47 2.751(2) .
Sm3 C58 2.754(2) .
Sm3 C57 2.762(3) .
N9 N10 1.168(3) .
N10 N11 1.170(3) 3_775
N11 N10 1.170(3) 2_755
N12 C65 1.128(3) .
C45 C46 1.416(3) .
C45 C49 1.420(3) .
C45 C50 1.502(3) .
C46 C47 1.415(3) .
C46 C51 1.510(3) .
C47 C48 1.421(3) .
C47 C52 1.500(3) .
C48 C49 1.419(3) .
C48 C53 1.507(3) .
C49 C54 1.503(3) .
C55 C56 1.399(4) .
C55 C59 1.412(4) .
C55 C60 1.516(4) .
C56 C57 1.403(4) .
C56 C61 1.511(4) .
C57 C58 1.415(4) .
C57 C62 1.507(4) .
C58 C59 1.413(4) .
C58 C63 1.505(4) .
C59 C64 1.503(4) .
C65 C66 1.468(4) .
C68 C67 1.446(4) .
C67 N13 1.130(4) .
N14 C69 1.139(4) .
C69 C70 1.443(5) .
C72 C71 1.438(4) .
C71 N15 1.134(4) .
C74 C73 1.440(5) .
C73 N16 1.135(5) .
C76 C75 1.432(6) .
C75 N17 1.135(6) .
N18 C77 1.128(4) .
C77 C78 1.456(5) .
